data_2237786
loop_
_publ_author_name
'Zuo, Zong-Le'

_publ_section_title
;
 Bis(4-nitrophenyl) selenide
;
_journal_coeditor_code CV5389
_journal_issue 5
_journal_name_full 'Acta Crystallographica Section E'
_journal_page_first o636
_journal_paper_doi 10.1107/S1600536813007526
_journal_volume 69
_journal_year 2013
_chemical_formula_iupac 'C12 H8 N2 O4 Se'
_chemical_formula_moiety 'C12 H8 N2 O4 Se'
_chemical_formula_sum 'C12 H8 N2 O4 Se'
_chemical_formula_weight 323.16
_chemical_name_systematic
;
Bis(4-nitrophenyl) selenide
;
_space_group_IT_number 15
_symmetry_cell_setting monoclinic
_symmetry_space_group_name_Hall '-C 2yc'
_symmetry_space_group_name_H-M 'C 1 2/c 1'
_atom_sites_solution_hydrogens geom
_atom_sites_solution_primary direct
_atom_sites_solution_secondary difmap
_audit_creation_method SHELXL-97
_cell_angle_alpha 90.00
_cell_angle_beta 101.870(7)
_cell_angle_gamma 90.00
_cell_formula_units_Z 4
_cell_length_a 7.207(4)
_cell_length_b 14.176(7)
_cell_length_c 11.686(5)
_cell_measurement_reflns_used 1957
_cell_measurement_temperature 153(2)
_cell_measurement_theta_max 29.096
_cell_measurement_theta_min 2.874
_cell_volume 1168.4(10)
_computing_cell_refinement 'CrystalClear (Rigaku, 2008)'
_computing_data_collection 'CrystalClear (Rigaku, 2008)'
_computing_data_reduction 'CrystalClear (Rigaku, 2008)'
_computing_molecular_graphics 'SHELXTL (Sheldrick, 2008)'
_computing_publication_material 'SHELXTL (Sheldrick, 2008)'
_computing_structure_refinement 'SHELXL97 (Sheldrick, 2008)'
_computing_structure_solution 'SHELXS97 (Sheldrick, 2008)'
_diffrn_ambient_temperature 153(2)
_diffrn_detector_area_resol_mean 28.5714
_diffrn_measured_fraction_theta_full 0.994
_diffrn_measured_fraction_theta_max 0.994
_diffrn_measurement_device_type 'Rigaku AFC10/Saturn724+'
_diffrn_measurement_method 'phi and omega scans'
_diffrn_radiation_monochromator graphite
_diffrn_radiation_source 'fine-focus sealed tube'
_diffrn_radiation_type MoK\a
_diffrn_radiation_wavelength 0.71073
_diffrn_reflns_av_R_equivalents 0.0361
_diffrn_reflns_av_sigmaI/netI 0.0474
_diffrn_reflns_limit_h_max 9
_diffrn_reflns_limit_h_min -9
_diffrn_reflns_limit_k_max 16
_diffrn_reflns_limit_k_min -19
_diffrn_reflns_limit_l_max 11
_diffrn_reflns_limit_l_min -15
_diffrn_reflns_number 4848
_diffrn_reflns_theta_full 29.10
_diffrn_reflns_theta_max 29.10
_diffrn_reflns_theta_min 3.23
_diffrn_standards_decay_% 0
_diffrn_standards_interval_count 0
_diffrn_standards_interval_time 0
_diffrn_standards_number 0
_exptl_absorpt_coefficient_mu 3.226
_exptl_absorpt_correction_T_max 0.4024
_exptl_absorpt_correction_T_min 0.3142
_exptl_absorpt_correction_type multi-scan
_exptl_absorpt_process_details '(CrystalClear; Rigaku, 2008)'
_exptl_crystal_colour Yellow
_exptl_crystal_density_diffrn 1.837
_exptl_crystal_density_method 'not measured'
_exptl_crystal_description Block
_exptl_crystal_F_000 640
_exptl_crystal_size_max 0.47
_exptl_crystal_size_mid 0.34
_exptl_crystal_size_min 0.34
_refine_diff_density_max 0.701
_refine_diff_density_min -0.503
_refine_ls_extinction_method none
_refine_ls_goodness_of_fit_ref 1.001
_refine_ls_hydrogen_treatment constr
_refine_ls_matrix_type full
_refine_ls_number_parameters 87
_refine_ls_number_reflns 1557
_refine_ls_number_restraints 0
_refine_ls_restrained_S_all 1.001
_refine_ls_R_factor_all 0.0380
_refine_ls_R_factor_gt 0.0304
_refine_ls_shift/su_max 0.000
_refine_ls_shift/su_mean 0.000
_refine_ls_structure_factor_coef Fsqd
_refine_ls_weighting_details 'calc w=1/[\s^2^(Fo^2^)+(0.0351P)^2^+0.1600P] where P=(Fo^2^+2Fc^2^)/3'
_refine_ls_weighting_scheme calc
_refine_ls_wR_factor_gt 0.0719
_refine_ls_wR_factor_ref 0.0735
_reflns_number_gt 1298
_reflns_number_total 1557
_reflns_threshold_expression I>2sigma(I)
_cod_data_source_file cv5389.cif
_cod_data_source_block I
_cod_original_cell_volume 1168.3(9)
_cod_original_sg_symbol_H-M 'C 2/c'
_cod_database_code 2237786
_cod_database_fobs_code 2237786

loop_
_symmetry_equiv_pos_as_xyz
'x, y, z'
'-x, y, -z+1/2'
'x+1/2, y+1/2, z'
'-x+1/2, y+1/2, -z+1/2'
'-x, -y, -z'
'x, -y, z-1/2'
'-x+1/2, -y+1/2, -z'
'x+1/2, -y+1/2, z-1/2'

loop_
_atom_site_type_symbol
_atom_site_label
_atom_site_fract_x
_atom_site_fract_y
_atom_site_fract_z
_atom_site_U_iso_or_equiv
_atom_site_adp_type
_atom_site_calc_flag
_atom_site_refinement_flags
_atom_site_occupancy
_atom_site_symmetry_multiplicity
Se Se 0.0000 0.05282(2) 0.7500 0.02293(12) Uani d S 1 2
O O1 -0.6302(3) -0.18522(11) 0.34112(15) 0.0281(4) Uani d . 1 1
O O2 -0.5748(2) -0.29360(11) 0.47417(15) 0.0251(4) Uani d . 1 1
N N1 -0.5486(3) -0.21464(13) 0.43644(16) 0.0182(4) Uani d . 1 1
C C1 -0.1638(3) -0.03449(14) 0.65264(19) 0.0162(4) Uani d . 1 1
C C2 -0.2197(3) -0.01493(15) 0.53474(19) 0.0166(4) Uani d . 1 1
H H2 -0.1711 0.0392 0.5030 0.020 Uiso calc R 1 1
C C3 -0.3464(3) -0.07375(15) 0.4622(2) 0.0176(5) Uani d . 1 1
H H3 -0.3873 -0.0601 0.3813 0.021 Uiso calc R 1 1
C C4 -0.4114(3) -0.15292(14) 0.51142(19) 0.0157(4) Uani d . 1 1
C C5 -0.3547(3) -0.17464(16) 0.6281(2) 0.0195(5) Uani d . 1 1
H H5 -0.3994 -0.2303 0.6588 0.023 Uiso calc R 1 1
C C6 -0.2320(3) -0.11472(15) 0.70005(19) 0.0198(5) Uani d . 1 1
H H6 -0.1942 -0.1279 0.7812 0.024 Uiso calc R 1 1

loop_
_atom_site_aniso_label
_atom_site_aniso_U_11
_atom_site_aniso_U_22
_atom_site_aniso_U_33
_atom_site_aniso_U_12
_atom_site_aniso_U_13
_atom_site_aniso_U_23
Se 0.02479(19) 0.01636(18) 0.0236(2) 0.000 -0.00441(13) 0.000
O1 0.0308(10) 0.0249(9) 0.0228(9) 0.0009(7) -0.0082(7) -0.0017(7)
O2 0.0284(10) 0.0164(8) 0.0296(10) -0.0054(7) 0.0037(8) -0.0012(7)
N1 0.0158(10) 0.0187(10) 0.0197(10) 0.0021(7) 0.0024(8) -0.0048(7)
C1 0.0145(10) 0.0153(11) 0.0180(11) 0.0013(8) 0.0016(8) -0.0020(8)
C2 0.0163(10) 0.0147(10) 0.0191(12) 0.0014(8) 0.0039(9) 0.0038(8)
C3 0.0174(11) 0.0205(12) 0.0142(11) 0.0038(8) 0.0016(8) 0.0019(8)
C4 0.0130(10) 0.0154(11) 0.0182(11) 0.0023(8) 0.0016(8) -0.0045(8)
C5 0.0223(12) 0.0160(11) 0.0199(12) -0.0010(9) 0.0038(9) 0.0031(8)
C6 0.0245(12) 0.0205(12) 0.0134(11) -0.0014(9) 0.0018(9) 0.0026(8)

loop_
_atom_type_symbol
_atom_type_description
_atom_type_scat_dispersion_real
_atom_type_scat_dispersion_imag
_atom_type_scat_source
C C 0.0033 0.0016 'International Tables Vol C Tables 4.2.6.8 and 6.1.1.4'
H H 0.0000 0.0000 'International Tables Vol C Tables 4.2.6.8 and 6.1.1.4'
N N 0.0061 0.0033 'International Tables Vol C Tables 4.2.6.8 and 6.1.1.4'
O O 0.0106 0.0060 'International Tables Vol C Tables 4.2.6.8 and 6.1.1.4'
Se Se -0.0929 2.2259 'International Tables Vol C Tables 4.2.6.8 and 6.1.1.4'

loop_
_geom_angle_atom_site_label_1
_geom_angle_atom_site_label_2
_geom_angle_atom_site_label_3
_geom_angle_site_symmetry_3
_geom_angle
C1 Se C1 2_556 99.48(13)
O1 N1 O2 . 123.79(19)
O1 N1 C4 . 118.68(18)
O2 N1 C4 . 117.53(18)
C2 C1 C6 . 120.3(2)
C2 C1 Se . 118.71(16)
C6 C1 Se . 120.96(17)
C1 C2 C3 . 120.6(2)
C1 C2 H2 . 119.7
C3 C2 H2 . 119.7
C4 C3 C2 . 117.9(2)
C4 C3 H3 . 121.0
C2 C3 H3 . 121.0
C5 C4 C3 . 122.4(2)
C5 C4 N1 . 118.99(19)
C3 C4 N1 . 118.59(19)
C4 C5 C6 . 119.3(2)
C4 C5 H5 . 120.4
C6 C5 H5 . 120.4
C5 C6 C1 . 119.5(2)
C5 C6 H6 . 120.2
C1 C6 H6 . 120.2

loop_
_geom_bond_atom_site_label_1
_geom_bond_atom_site_label_2
_geom_bond_site_symmetry_2
_geom_bond_distance
Se C1 . 1.915(2)
Se C1 2_556 1.915(2)
O1 N1 . 1.221(2)
O2 N1 . 1.232(2)
N1 C4 . 1.468(3)
C1 C2 . 1.382(3)
C1 C6 . 1.398(3)
C2 C3 . 1.389(3)
C2 H2 . 0.9500
C3 C4 . 1.386(3)
C3 H3 . 0.9500
C4 C5 . 1.375(3)
C5 C6 . 1.380(3)
C5 H5 . 0.9500
C6 H6 . 0.9500

loop_
_geom_hbond_atom_site_label_D
_geom_hbond_atom_site_label_H
_geom_hbond_atom_site_label_A
_geom_hbond_site_symmetry_A
_geom_hbond_distance_DH
_geom_hbond_distance_HA
_geom_hbond_distance_DA
_geom_hbond_angle_DHA
C2 H2 O2 3 0.95 2.51 3.426(3) 161.6
C6 H6 O2 8_546 0.95 2.50 3.427(3) 164.1

loop_
_geom_torsion_atom_site_label_1
_geom_torsion_atom_site_label_2
_geom_torsion_atom_site_label_3
_geom_torsion_atom_site_label_4
_geom_torsion_site_symmetry_1
_geom_torsion
C1 Se C1 C2 2_556 -139.8(2)
C1 Se C1 C6 2_556 42.66(16)
C6 C1 C2 C3 . 1.0(3)
Se C1 C2 C3 . -176.55(16)
C1 C2 C3 C4 . -1.2(3)
C2 C3 C4 C5 . -0.1(3)
C2 C3 C4 N1 . 178.67(18)
O1 N1 C4 C5 . 163.9(2)
O2 N1 C4 C5 . -15.9(3)
O1 N1 C4 C3 . -14.9(3)
O2 N1 C4 C3 . 165.32(19)
C3 C4 C5 C6 . 1.5(3)
N1 C4 C5 C6 . -177.24(19)
C4 C5 C6 C1 . -1.7(3)
C2 C1 C6 C5 . 0.4(3)
Se C1 C6 C5 . 177.94(17)
